data_4122266
loop_
_publ_author_name
'Hwang, Heejun'
'Kim, Jinwoo'
'Jeong, Jisu'
'Chang, Sukbok'

_publ_section_title
;
 Regioselective introduction of heteroatoms at the C-8 position of
 quinoline N-oxides: remote C-h activation using N-oxide as a stepping
 stone.
;
_journal_issue 30
_journal_name_full 'Journal of the American Chemical Society'
_journal_page_first 10770
_journal_page_last 10776
_journal_paper_doi 10.1021/ja5053768
_journal_volume 136
_journal_year 2014
_chemical_formula_moiety 'C26 H20 N2 O3 S'
_chemical_formula_sum 'C26 H20 N2 O3 S'
_chemical_formula_weight 440.50
_chemical_name_systematic
; 
 ? 
;
_space_group_IT_number 14
_symmetry_cell_setting monoclinic
_symmetry_space_group_name_Hall '-P 2ybc'
_symmetry_space_group_name_H-M 'P 1 21/c 1'
_atom_sites_solution_hydrogens geom
_atom_sites_solution_primary direct
_atom_sites_solution_secondary difmap
_audit_creation_method SHELXTL
_cell_angle_alpha 90.00
_cell_angle_beta 96.0890(10)
_cell_angle_gamma 90.00
_cell_formula_units_Z 4
_cell_length_a 13.4902(9)
_cell_length_b 7.8876(5)
_cell_length_c 20.8018(14)
_cell_measurement_reflns_used 5608
_cell_measurement_temperature 190(2)
_cell_measurement_theta_max 28.23
_cell_measurement_theta_min 2.61
_cell_volume 2200.9(3)
_computing_cell_refinement 'Bruker SMART'
_computing_data_collection 'Bruker SMART'
_computing_data_reduction 'Bruker SAINT'
_computing_molecular_graphics 'Bruker SHELXTL'
_computing_publication_material 'Bruker SHELXTL'
_computing_structure_refinement 'Bruker SHELXTL'
_computing_structure_solution 'Bruker SHELXTL'
_diffrn_ambient_temperature 190(2)
_diffrn_measured_fraction_theta_full 0.997
_diffrn_measured_fraction_theta_max 0.997
_diffrn_measurement_device_type 'CCD area detector'
_diffrn_measurement_method 'phi and omega scans'
_diffrn_radiation_monochromator graphite
_diffrn_radiation_source 'fine-focus sealed tube'
_diffrn_radiation_type MoK\a
_diffrn_radiation_wavelength 0.71073
_diffrn_reflns_av_R_equivalents 0.0803
_diffrn_reflns_av_sigmaI/netI 0.0668
_diffrn_reflns_limit_h_max 16
_diffrn_reflns_limit_h_min -16
_diffrn_reflns_limit_k_max 9
_diffrn_reflns_limit_k_min -9
_diffrn_reflns_limit_l_max 16
_diffrn_reflns_limit_l_min -25
_diffrn_reflns_number 13253
_diffrn_reflns_theta_full 26.00
_diffrn_reflns_theta_max 26.00
_diffrn_reflns_theta_min 1.97
_exptl_absorpt_coefficient_mu 0.178
_exptl_absorpt_correction_type none
_exptl_crystal_colour Orange
_exptl_crystal_density_diffrn 1.329
_exptl_crystal_density_method 'not measured'
_exptl_crystal_description Needle
_exptl_crystal_F_000 920
_exptl_crystal_size_max 0.29
_exptl_crystal_size_mid 0.14
_exptl_crystal_size_min 0.07
_refine_diff_density_max 0.488
_refine_diff_density_min -0.464
_refine_diff_density_rms 0.065
_refine_ls_extinction_method none
_refine_ls_goodness_of_fit_ref 1.089
_refine_ls_hydrogen_treatment constr
_refine_ls_matrix_type full
_refine_ls_number_parameters 290
_refine_ls_number_reflns 4329
_refine_ls_number_restraints 0
_refine_ls_restrained_S_all 1.089
_refine_ls_R_factor_all 0.0818
_refine_ls_R_factor_gt 0.0562
_refine_ls_shift/su_max 0.001
_refine_ls_shift/su_mean 0.000
_refine_ls_structure_factor_coef Fsqd
_refine_ls_weighting_details 'calc w=1/[\s^2^(Fo^2^)+(0.0970P)^2^+0.0684P] where P=(Fo^2^+2Fc^2^)/3'
_refine_ls_weighting_scheme calc
_refine_ls_wR_factor_gt 0.1502
_refine_ls_wR_factor_ref 0.1870
_reflns_number_gt 3024
_reflns_number_total 4329
_reflns_threshold_expression >2sigma(I)
_cod_data_source_file ja5053768_si_004.cif
_cod_data_source_block No1
_cod_depositor_comments
;
The following automatic conversions were performed:

'_symmetry_cell_setting' value 'Monoclinic' changed to 'monoclinic'
according to
/usr/data/users/saulius/crontab/automatic-downloads/rss-feeds/ACS/lib/dictionaries/cif_core.dic
dictionary named 'cif_core.dic' version 2.4.2 from 2011-04-26.

Automatic conversion script
Id: cif_fix_values 2281 2013-09-26 08:29:07Z andrius 

 Adding full bibliography for 4122266--4122269.cif.
;
_cod_original_sg_symbol_H-M P2(1)/c
_cod_database_code 4122266

loop_
_symmetry_equiv_pos_as_xyz
'x, y, z'
'-x, y+1/2, -z+1/2'
'-x, -y, -z'
'x, -y-1/2, z-1/2'

loop_
_atom_site_label
_atom_site_type_symbol
_atom_site_fract_x
_atom_site_fract_y
_atom_site_fract_z
_atom_site_U_iso_or_equiv
_atom_site_adp_type
_atom_site_occupancy
_atom_site_symmetry_multiplicity
_atom_site_calc_flag
_atom_site_refinement_flags
C1 C 0.36550(18) 0.6530(3) 1.05546(13) 0.0345(6) Uani 1 1 d .
C2 C 0.37403(19) 0.5088(4) 1.09333(14) 0.0441(7) Uani 1 1 d .
H2 H 0.3738 0.5191 1.1388 0.053 Uiso 1 1 calc R
C3 C 0.3829(2) 0.3481(3) 1.06628(16) 0.0467(8) Uani 1 1 d .
H3 H 0.3871 0.2509 1.0934 0.056 Uiso 1 1 calc R
C4 C 0.38563(19) 0.3294(3) 1.00166(15) 0.0414(7) Uani 1 1 d .
H4 H 0.3936 0.2196 0.9841 0.050 Uiso 1 1 calc R
C5 C 0.37671(17) 0.4712(3) 0.96045(14) 0.0346(6) Uani 1 1 d .
C6 C 0.3756(2) 0.4547(3) 0.89292(15) 0.0422(7) Uani 1 1 d .
H6 H 0.3821 0.3458 0.8743 0.051 Uiso 1 1 calc R
C7 C 0.3654(2) 0.5938(3) 0.85424(14) 0.0418(6) Uani 1 1 d .
H7 H 0.3639 0.5808 0.8087 0.050 Uiso 1 1 calc R
C8 C 0.35719(18) 0.7561(3) 0.88051(12) 0.0339(6) Uani 1 1 d .
N1 N 0.35722(15) 0.7741(2) 0.94500(11) 0.0339(5) Uani 1 1 d .
O1 O 0.34833(15) 0.92936(19) 0.96763(9) 0.0465(5) Uani 1 1 d .
C9 C 0.36645(17) 0.6350(3) 0.98742(13) 0.0312(6) Uani 1 1 d .
N2 N 0.35694(16) 0.8172(3) 1.08238(10) 0.0388(5) Uani 1 1 d .
H2A H 0.3939 0.9003 1.0698 0.047 Uiso 1 1 calc R
S1 S 0.28011(5) 0.85495(8) 1.13606(3) 0.0423(3) Uani 1 1 d .
O2 O 0.31047(16) 0.7658(3) 1.19445(9) 0.0603(6) Uani 1 1 d .
O3 O 0.27322(17) 1.0351(2) 1.13775(10) 0.0612(7) Uani 1 1 d .
C10 C 0.16360(19) 0.7736(3) 1.10380(15) 0.0420(7) Uani 1 1 d .
C11 C 0.1176(2) 0.6499(4) 1.13726(18) 0.0568(8) Uani 1 1 d .
H11 H 0.1499 0.6032 1.1761 0.068 Uiso 1 1 calc R
C12 C 0.0242(3) 0.5964(5) 1.1131(2) 0.0803(12) Uani 1 1 d .
H12 H -0.0074 0.5110 1.1358 0.096 Uiso 1 1 calc R
C13 C -0.0243(3) 0.6600(6) 1.0586(3) 0.0858(15) Uani 1 1 d .
C14 C 0.0246(3) 0.7811(5) 1.0239(2) 0.0848(13) Uani 1 1 d .
H14 H -0.0075 0.8242 0.9844 0.102 Uiso 1 1 calc R
C15 C 0.1188(3) 0.8387(4) 1.04641(18) 0.0602(9) Uani 1 1 d .
H15 H 0.1518 0.9209 1.0229 0.072 Uiso 1 1 calc R
C16 C -0.1313(3) 0.6117(7) 1.0333(3) 0.143(3) Uani 1 1 d .
H16A H -0.1414 0.4902 1.0401 0.214 Uiso 1 1 calc R
H16B H -0.1429 0.6372 0.9870 0.214 Uiso 1 1 calc R
H16C H -0.1781 0.6767 1.0565 0.214 Uiso 1 1 calc R
C17 C 0.3499(2) 0.9116(3) 0.83983(12) 0.0353(6) Uani 1 1 d .
C18 C 0.4340(2) 0.9758(3) 0.81804(13) 0.0419(6) Uani 1 1 d .
H18 H 0.4965 0.9245 0.8314 0.050 Uiso 1 1 calc R
C19 C 0.4304(2) 1.1161(4) 0.77625(14) 0.0447(7) Uani 1 1 d .
H19 H 0.4901 1.1603 0.7625 0.054 Uiso 1 1 calc R
C20 C 0.3407(2) 1.1889(3) 0.75533(14) 0.0495(8) Uani 1 1 d .
H20 H 0.3384 1.2823 0.7264 0.059 Uiso 1 1 calc R
C21 C 0.2504(2) 1.1251(3) 0.77684(13) 0.0435(7) Uani 1 1 d .
C22 C 0.1577(2) 1.1997(4) 0.75642(16) 0.0592(8) Uani 1 1 d .
H22 H 0.1543 1.2933 0.7276 0.071 Uiso 1 1 calc R
C23 C 0.0732(3) 1.1386(4) 0.77773(18) 0.0656(10) Uani 1 1 d .
H23 H 0.0111 1.1898 0.7634 0.079 Uiso 1 1 calc R
C24 C 0.0759(2) 1.0009(4) 0.82059(17) 0.0605(9) Uani 1 1 d .
H24 H 0.0158 0.9597 0.8349 0.073 Uiso 1 1 calc R
C25 C 0.1651(2) 0.9255(4) 0.84197(16) 0.0509(8) Uani 1 1 d .
H25 H 0.1665 0.8328 0.8712 0.061 Uiso 1 1 calc R
C26 C 0.2561(2) 0.9862(3) 0.82036(13) 0.0381(6) Uani 1 1 d .

loop_
_atom_site_aniso_label
_atom_site_aniso_U_11
_atom_site_aniso_U_22
_atom_site_aniso_U_33
_atom_site_aniso_U_23
_atom_site_aniso_U_13
_atom_site_aniso_U_12
C1 0.0276(12) 0.0380(14) 0.0378(14) 0.0020(12) 0.0031(11) -0.0075(10)
C2 0.0379(14) 0.0537(16) 0.0409(16) 0.0168(14) 0.0048(12) -0.0032(12)
C3 0.0366(15) 0.0380(15) 0.066(2) 0.0227(14) 0.0079(14) -0.0023(11)
C4 0.0329(13) 0.0296(13) 0.062(2) 0.0091(13) 0.0074(13) -0.0020(10)
C5 0.0271(12) 0.0286(12) 0.0479(16) 0.0010(11) 0.0034(11) -0.0021(9)
C6 0.0439(15) 0.0293(14) 0.0537(18) -0.0061(12) 0.0066(13) 0.0005(11)
C7 0.0466(16) 0.0383(14) 0.0406(16) -0.0076(13) 0.0056(13) 0.0015(12)
C8 0.0345(13) 0.0348(13) 0.0328(14) -0.0015(11) 0.0051(11) -0.0001(10)
N1 0.0402(12) 0.0246(10) 0.0371(12) -0.0006(9) 0.0052(10) -0.0016(8)
O1 0.0815(15) 0.0218(9) 0.0372(11) -0.0022(8) 0.0116(10) 0.0007(8)
C9 0.0274(12) 0.0280(12) 0.0377(14) 0.0038(10) 0.0008(11) -0.0040(9)
N2 0.0455(13) 0.0392(12) 0.0322(12) -0.0001(10) 0.0064(10) -0.0183(10)
S1 0.0536(5) 0.0446(4) 0.0298(4) -0.0059(3) 0.0087(3) -0.0166(3)
O2 0.0666(14) 0.0845(15) 0.0302(11) 0.0062(11) 0.0077(10) -0.0159(11)
O3 0.0913(17) 0.0420(12) 0.0549(14) -0.0173(10) 0.0291(13) -0.0251(10)
C10 0.0417(15) 0.0350(14) 0.0507(17) -0.0061(13) 0.0119(13) 0.0002(11)
C11 0.0546(19) 0.0496(18) 0.069(2) -0.0055(16) 0.0197(17) -0.0106(14)
C12 0.045(2) 0.090(3) 0.109(4) -0.031(3) 0.026(2) -0.0265(19)
C13 0.0339(18) 0.084(3) 0.138(4) -0.053(3) 0.003(2) -0.0022(18)
C14 0.063(2) 0.079(3) 0.104(3) -0.022(2) -0.029(2) 0.025(2)
C15 0.061(2) 0.0492(18) 0.067(2) -0.0003(17) -0.0073(17) 0.0044(14)
C16 0.038(2) 0.171(5) 0.215(7) -0.097(5) -0.005(3) -0.004(3)
C17 0.0459(15) 0.0330(13) 0.0267(13) -0.0018(11) 0.0022(11) 0.0005(11)
C18 0.0513(16) 0.0416(15) 0.0336(15) 0.0022(12) 0.0081(12) 0.0008(12)
C19 0.0539(18) 0.0454(15) 0.0362(16) 0.0025(13) 0.0117(13) -0.0039(13)
C20 0.078(2) 0.0367(14) 0.0349(16) 0.0038(13) 0.0101(15) 0.0002(14)
C21 0.0601(18) 0.0365(14) 0.0329(15) -0.0012(12) 0.0004(13) 0.0125(12)
C22 0.065(2) 0.0585(19) 0.053(2) 0.0017(16) -0.0023(17) 0.0210(16)
C23 0.062(2) 0.068(2) 0.064(2) -0.0048(18) -0.0073(18) 0.0274(17)
C24 0.0422(17) 0.073(2) 0.067(2) -0.0049(19) 0.0057(16) 0.0101(15)
C25 0.0491(17) 0.0537(17) 0.0504(18) 0.0027(15) 0.0074(14) 0.0042(13)
C26 0.0472(15) 0.0338(13) 0.0334(14) -0.0025(11) 0.0051(12) 0.0035(11)

loop_
_atom_type_symbol
_atom_type_description
_atom_type_scat_dispersion_real
_atom_type_scat_dispersion_imag
_atom_type_scat_source
C C 0.0033 0.0016 'International Tables Vol C Tables 4.2.6.8 and 6.1.1.4'
H H 0.0000 0.0000 'International Tables Vol C Tables 4.2.6.8 and 6.1.1.4'
N N 0.0061 0.0033 'International Tables Vol C Tables 4.2.6.8 and 6.1.1.4'
O O 0.0106 0.0060 'International Tables Vol C Tables 4.2.6.8 and 6.1.1.4'
S S 0.1246 0.1234 'International Tables Vol C Tables 4.2.6.8 and 6.1.1.4'

loop_
_geom_angle_atom_site_label_1
_geom_angle_atom_site_label_2
_geom_angle_atom_site_label_3
_geom_angle
C2 C1 N2 122.1(2)
C2 C1 C9 118.4(2)
N2 C1 C9 119.5(2)
C1 C2 C3 121.5(3)
C1 C2 H2 119.2
C3 C2 H2 119.2
C4 C3 C2 120.7(3)
C4 C3 H3 119.7
C2 C3 H3 119.7
C3 C4 C5 120.5(3)
C3 C4 H4 119.7
C5 C4 H4 119.7
C4 C5 C6 121.7(2)
C4 C5 C9 119.2(3)
C6 C5 C9 119.1(2)
C7 C6 C5 120.4(2)
C7 C6 H6 119.8
C5 C6 H6 119.8
C6 C7 C8 120.9(3)
C6 C7 H7 119.5
C8 C7 H7 119.5
N1 C8 C7 119.5(2)
N1 C8 C17 118.2(2)
C7 C8 C17 122.3(2)
O1 N1 C8 117.4(2)
O1 N1 C9 120.3(2)
C8 N1 C9 122.2(2)
N1 C9 C5 117.9(2)
N1 C9 C1 122.5(2)
C5 C9 C1 119.6(2)
C1 N2 S1 121.39(16)
C1 N2 H2A 119.3
S1 N2 H2A 119.3
O3 S1 O2 118.97(14)
O3 S1 N2 104.30(12)
O2 S1 N2 110.35(12)
O3 S1 C10 108.34(14)
O2 S1 C10 107.98(13)
N2 S1 C10 106.19(12)
C15 C10 C11 121.3(3)
C15 C10 S1 119.0(2)
C11 C10 S1 119.6(3)
C12 C11 C10 118.4(4)
C12 C11 H11 120.8
C10 C11 H11 120.8
C13 C12 C11 122.7(4)
C13 C12 H12 118.7
C11 C12 H12 118.7
C12 C13 C14 118.3(3)
C12 C13 C16 123.7(5)
C14 C13 C16 118.0(5)
C15 C14 C13 121.0(4)
C15 C14 H14 119.5
C13 C14 H14 119.5
C10 C15 C14 118.2(3)
C10 C15 H15 120.9
C14 C15 H15 120.9
C13 C16 H16A 109.5
C13 C16 H16B 109.5
H16A C16 H16B 109.5
C13 C16 H16C 109.5
H16A C16 H16C 109.5
H16B C16 H16C 109.5
C18 C17 C26 120.1(2)
C18 C17 C8 119.2(2)
C26 C17 C8 120.6(2)
C17 C18 C19 121.5(3)
C17 C18 H18 119.3
C19 C18 H18 119.3
C20 C19 C18 120.0(3)
C20 C19 H19 120.0
C18 C19 H19 120.0
C19 C20 C21 120.4(3)
C19 C20 H20 119.8
C21 C20 H20 119.8
C22 C21 C26 120.1(3)
C22 C21 C20 121.2(3)
C26 C21 C20 118.7(2)
C23 C22 C21 120.3(3)
C23 C22 H22 119.9
C21 C22 H22 119.9
C22 C23 C24 121.2(3)
C22 C23 H23 119.4
C24 C23 H23 119.4
C25 C24 C23 120.2(3)
C25 C24 H24 119.9
C23 C24 H24 119.9
C24 C25 C26 120.3(3)
C24 C25 H25 119.9
C26 C25 H25 119.9
C17 C26 C21 119.4(2)
C17 C26 C25 122.7(2)
C21 C26 C25 117.9(2)

loop_
_geom_bond_atom_site_label_1
_geom_bond_atom_site_label_2
_geom_bond_distance
C1 C2 1.381(4)
C1 N2 1.421(3)
C1 C9 1.424(4)
C2 C3 1.397(4)
C2 H2 0.9500
C3 C4 1.357(4)
C3 H3 0.9500
C4 C5 1.407(4)
C4 H4 0.9500
C5 C6 1.409(4)
C5 C9 1.421(3)
C6 C7 1.359(4)
C6 H6 0.9500
C7 C8 1.401(3)
C7 H7 0.9500
C8 N1 1.349(3)
C8 C17 1.487(3)
N1 O1 1.322(2)
N1 C9 1.405(3)
N2 S1 1.629(2)
N2 H2A 0.8800
S1 O3 1.425(2)
S1 O2 1.425(2)
S1 C10 1.763(3)
C10 C15 1.379(4)
C10 C11 1.383(4)
C11 C12 1.372(5)
C11 H11 0.9500
C12 C13 1.344(6)
C12 H12 0.9500
C13 C14 1.403(6)
C13 C16 1.532(5)
C14 C15 1.384(5)
C14 H14 0.9500
C15 H15 0.9500
C16 H16A 0.9800
C16 H16B 0.9800
C16 H16C 0.9800
C17 C18 1.364(4)
C17 C26 1.415(4)
C18 C19 1.405(4)
C18 H18 0.9500
C19 C20 1.367(4)
C19 H19 0.9500
C20 C21 1.433(4)
C20 H20 0.9500
C21 C22 1.406(4)
C21 C26 1.419(4)
C22 C23 1.354(5)
C22 H22 0.9500
C23 C24 1.403(5)
C23 H23 0.9500
C24 C25 1.373(4)
C24 H24 0.9500
C25 C26 1.434(4)
C25 H25 0.9500

loop_
_geom_torsion_atom_site_label_1
_geom_torsion_atom_site_label_2
_geom_torsion_atom_site_label_3
_geom_torsion_atom_site_label_4
_geom_torsion
N2 C1 C2 C3 -179.7(2)
C9 C1 C2 C3 -0.3(4)
C1 C2 C3 C4 1.5(4)
C2 C3 C4 C5 -1.8(4)
C3 C4 C5 C6 -177.6(3)
C3 C4 C5 C9 1.0(4)
C4 C5 C6 C7 179.0(2)
C9 C5 C6 C7 0.3(4)
C5 C6 C7 C8 0.9(4)
C6 C7 C8 N1 -1.5(4)
C6 C7 C8 C17 177.6(2)
C7 C8 N1 O1 -179.4(2)
C17 C8 N1 O1 1.5(3)
C7 C8 N1 C9 0.8(4)
C17 C8 N1 C9 -178.3(2)
O1 N1 C9 C5 -179.4(2)
C8 N1 C9 C5 0.4(3)
O1 N1 C9 C1 0.8(3)
C8 N1 C9 C1 -179.3(2)
C4 C5 C9 N1 -179.7(2)
C6 C5 C9 N1 -1.0(3)
C4 C5 C9 C1 0.1(3)
C6 C5 C9 C1 178.8(2)
C2 C1 C9 N1 179.4(2)
N2 C1 C9 N1 -1.3(3)
C2 C1 C9 C5 -0.4(3)
N2 C1 C9 C5 178.9(2)
C2 C1 N2 S1 -46.6(3)
C9 C1 N2 S1 134.0(2)
C1 N2 S1 O3 -164.9(2)
C1 N2 S1 O2 66.2(2)
C1 N2 S1 C10 -50.6(2)
O3 S1 C10 C15 50.6(3)
O2 S1 C10 C15 -179.3(2)
N2 S1 C10 C15 -60.9(3)
O3 S1 C10 C11 -127.4(2)
O2 S1 C10 C11 2.7(3)
N2 S1 C10 C11 121.0(2)
C15 C10 C11 C12 -2.0(4)
S1 C10 C11 C12 176.0(2)
C10 C11 C12 C13 -0.4(5)
C11 C12 C13 C14 2.6(6)
C11 C12 C13 C16 -175.5(4)
C12 C13 C14 C15 -2.4(6)
C16 C13 C14 C15 175.7(3)
C11 C10 C15 C14 2.1(5)
S1 C10 C15 C14 -175.9(2)
C13 C14 C15 C10 0.1(5)
N1 C8 C17 C18 101.1(3)
C7 C8 C17 C18 -77.9(3)
N1 C8 C17 C26 -82.9(3)
C7 C8 C17 C26 98.0(3)
C26 C17 C18 C19 0.1(4)
C8 C17 C18 C19 176.0(2)
C17 C18 C19 C20 -1.5(4)
C18 C19 C20 C21 1.3(4)
C19 C20 C21 C22 179.3(3)
C19 C20 C21 C26 0.4(4)
C26 C21 C22 C23 -0.5(5)
C20 C21 C22 C23 -179.4(3)
C21 C22 C23 C24 0.3(5)
C22 C23 C24 C25 0.2(5)
C23 C24 C25 C26 -0.4(5)
C18 C17 C26 C21 1.6(4)
C8 C17 C26 C21 -174.3(2)
C18 C17 C26 C25 -179.5(3)
C8 C17 C26 C25 4.6(4)
C22 C21 C26 C17 179.3(3)
C20 C21 C26 C17 -1.8(4)
C22 C21 C26 C25 0.3(4)
C20 C21 C26 C25 179.2(3)
C24 C25 C26 C17 -178.8(3)
C24 C25 C26 C21 0.1(4)
